data_4114438
loop_
_publ_author_name
'Cecilia H. Marzabadi'
'J. Edgar Anderson'
'Jorge Gonzalez-Outeirino'
'Piers R. J. Gaffney'
'Christopher G. H. White'
'Derek A. Tocher'
'Louis J. Todaro'

_publ_section_title
;
 Why Are Silyl Ethers Conformationally Different from Alkyl Ethers?
 Chair-Chair Conformational Equilibria in Silyloxycyclohexanes and Their
 Dependence on the Substituents on Silicon. The Wider Roles of Eclipsing,
 of 1,3-Repulsive Steric Interactions, and of Attractive Steric
 Interactions
;
_journal_name_full 'Journal of the American Chemical Society'
_journal_page_first 15163
_journal_page_last 15173
_journal_paper_doi 10.1021/ja035936x
_journal_volume 125
_journal_year 2003
_chemical_formula_moiety 'C42 H40 O2 Si2'
_chemical_formula_sum 'C42 H40 O2 Si2'
_chemical_formula_weight 632.96
_chemical_name_systematic ' ?'
_space_group_IT_number 14
_symmetry_cell_setting monoclinic
_symmetry_space_group_name_Hall '-P 2ybc'
_symmetry_space_group_name_H-M 'P 1 21/c 1'
_cell_angle_alpha 90
_cell_angle_beta 96.53(8)
_cell_angle_gamma 90
_cell_formula_units_Z 8
_cell_length_a 24.837(2)
_cell_length_b 9.829(2)
_cell_length_c 29.206(3)
_cell_measurement_reflns_used 25
_cell_measurement_temperature 295
_cell_measurement_theta_max 7.7
_cell_measurement_theta_min 5.5
_cell_volume 7084(2)
_computing_cell_refinement CAD4_(Enraf-Nonius,_1994)
_computing_data_collection CAD4_(Enraf-Nonius,_1994)
_computing_data_reduction process_OpenMoleN_(_1997)
_computing_publication_material CIFGEN_IN_OpenMoleN_(_1997)
_computing_structure_refinement LSFM_OpenMoleN_(_1997)
_computing_structure_solution direct_methods_(SIR,_Burla_et_al.,_1989)
_diffrn_ambient_temperature 295
_diffrn_measurement_device_type Enraf_Nonius_CAD4
_diffrn_measurement_method \q/2\q
_diffrn_radiation_monochromator graphite
_diffrn_radiation_type Mo-K\a
_diffrn_radiation_wavelength 0.71073
_diffrn_reflns_av_R_equivalents 0
_diffrn_reflns_av_sigmaI/netI 0.333
_diffrn_reflns_limit_h_max 26
_diffrn_reflns_limit_h_min 0
_diffrn_reflns_limit_k_max 0
_diffrn_reflns_limit_k_min -10
_diffrn_reflns_limit_l_max 30
_diffrn_reflns_limit_l_min -30
_diffrn_reflns_number 9558
_diffrn_reflns_theta_max 21.98
_diffrn_reflns_theta_min 2.5
_diffrn_source xray_tube
_diffrn_standards_decay_% 0
_diffrn_standards_interval_time 120
_diffrn_standards_number 3
_exptl_absorpt_coefficient_mu 0.135
_exptl_absorpt_correction_type none
_exptl_crystal_colour colorless
_exptl_crystal_density_diffrn 1.19
_exptl_crystal_density_method none
_exptl_crystal_description plate
_exptl_crystal_F_000 2688
_exptl_crystal_size_max 0.64
_exptl_crystal_size_mid 0.40
_exptl_crystal_size_min 0.12
_refine_diff_density_max 0.355
_refine_diff_density_min -0.099
_refine_ls_extinction_coef 3.6427E-09
_refine_ls_extinction_expression
;
      equ(22) p292 "Crystallographic Computing" (1970)
;
_refine_ls_extinction_method isotropic_(Zachariasen,_1963)
_refine_ls_goodness_of_fit_all 8.907
_refine_ls_goodness_of_fit_ref 1.510
_refine_ls_hydrogen_treatment noref
_refine_ls_matrix_type full
_refine_ls_number_constraints 0
_refine_ls_number_parameters 830
_refine_ls_number_reflns 3669
_refine_ls_number_restraints 320
_refine_ls_R_factor_all 0.165
_refine_ls_R_factor_gt 0.049
_refine_ls_shift/esd_mean 0.000
_refine_ls_shift/su_max 0.001
_refine_ls_structure_factor_coef F
_refine_ls_weighting_details 'w = 4Fo^2^/(\s^2^(Fo^2^) + 0.0016 Fo^4^)'
_refine_ls_weighting_scheme calc
_refine_ls_wR_factor_all 0.278
_refine_ls_wR_factor_ref 0.050
_reflns_number_gt 3669
_reflns_number_total 9300
_reflns_threshold_expression >3.0\s(I)
_cod_data_source_file ja035936xsi20030904_095650.cif
_cod_data_source_block 5e
_cod_depositor_comments
;
The following automatic conversions were performed:

'_refine_ls_weighting_scheme' value '4Fo^2^/(\s^2^(Fo^2^) + 0.0016
Fo^4^)' was changed to 'calc'. New tag '_refine_ls_weighting_details'
was created. The value of the new tag was set to 'w =
4Fo^2^/(\s^2^(Fo^2^) + 0.0016 Fo^4^)'.

Automatic conversion script
Id: cif_fix_values 3143 2015-03-26 13:38:13Z robertas 
;
_cod_original_cell_volume 7083(3)
_cod_database_code 4114438

loop_
_symmetry_equiv_pos_as_xyz
x,y,z
-x,1/2+y,1/2-z
-x,-y,-z
+x,1/2-y,1/2+z

loop_
_atom_site_label
_atom_site_fract_x
_atom_site_fract_y
_atom_site_fract_z
_atom_site_U_iso_or_equiv
_atom_site_adp_type
_atom_site_calc_flag
_atom_site_calc_attached_atom
_atom_site_type_symbol
Si1 0.34826(7) 0.0872(2) 0.42911(6) 0.040(1) Uani ? ? Si
Si2 0.38659(7) -0.0022(2) 0.17639(6) 0.041(1) Uani ? ? Si
O1 0.3448(2) 0.0399(4) 0.3751(1) 0.041(2) Uani ? ? O
O2 0.3883(2) 0.0517(4) 0.2293(1) 0.044(3) Uani ? ? O
C1 0.3522(2) 0.1322(6) 0.3386(2) 0.040(4) Uani ? ? C
C2 0.3117(2) 0.1001(7) 0.2972(2) 0.046(4) Uani ? ? C
C3 0.3194(2) 0.1918(7) 0.2568(2) 0.050(4) Uani ? ? C
C4 0.3768(3) 0.1861(6) 0.2445(2) 0.053(4) Uani ? ? C
C5 0.4170(2) 0.2186(7) 0.2862(2) 0.051(4) Uani ? ? C
C6 0.4092(2) 0.1261(7) 0.3261(2) 0.049(4) Uani ? ? C
C11 0.3479(2) -0.0728(6) 0.4623(2) 0.038(4) Uani ? ? C
C12 0.3467(3) -0.1987(7) 0.4414(2) 0.058(4) Uani ? ? C
C13 0.3425(3) -0.3178(7) 0.4657(3) 0.075(5) Uani ? ? C
C14 0.3397(3) -0.3133(7) 0.5127(2) 0.069(5) Uani ? ? C
C15 0.3406(3) -0.1931(7) 0.5338(2) 0.068(5) Uani ? ? C
C16 0.3445(3) -0.0731(7) 0.5099(2) 0.057(4) Uani ? ? C
C21 0.2882(2) 0.1901(6) 0.4391(2) 0.044(4) Uani ? ? C
C22 0.2390(3) 0.1680(7) 0.4139(2) 0.064(5) Uani ? ? C
C23 0.1929(3) 0.2376(8) 0.4216(3) 0.083(6) Uani ? ? C
C24 0.1950(3) 0.3303(8) 0.4557(3) 0.085(5) Uani ? ? C
C25 0.2426(3) 0.3573(8) 0.4815(2) 0.082(5) Uani ? ? C
C26 0.2890(3) 0.2854(7) 0.4738(2) 0.063(5) Uani ? ? C
C31 0.4108(2) 0.1896(6) 0.4441(2) 0.034(4) Uani ? ? C
C32 0.4116(2) 0.3290(6) 0.4370(2) 0.048(4) Uani ? ? C
C33 0.4584(3) 0.4056(7) 0.4445(2) 0.061(5) Uani ? ? C
C34 0.5065(3) 0.3446(7) 0.4599(2) 0.065(5) Uani ? ? C
C35 0.5074(2) 0.2067(7) 0.4675(2) 0.053(4) Uani ? ? C
C36 0.4604(2) 0.1322(6) 0.4597(2) 0.047(4) Uani ? ? C
C41 0.4101(2) -0.1816(6) 0.1825(2) 0.045(4) Uani ? ? C
C42 0.4296(2) -0.2520(7) 0.1467(2) 0.057(4) Uani ? ? C
C43 0.4439(3) -0.3871(7) 0.1500(2) 0.071(5) Uani ? ? C
C44 0.4395(3) -0.4561(7) 0.1898(3) 0.069(5) Uani ? ? C
C45 0.4211(3) -0.3888(7) 0.2267(2) 0.066(5) Uani ? ? C
C46 0.4071(2) -0.2546(6) 0.2229(2) 0.047(4) Uani ? ? C
C51 0.3168(2) 0.0029(6) 0.1452(2) 0.043(4) Uani ? ? C
C52 0.2913(3) 0.1230(6) 0.1302(2) 0.054(4) Uani ? ? C
C53 0.2397(3) 0.1251(7) 0.1076(2) 0.063(5) Uani ? ? C
C54 0.2117(3) 0.0073(7) 0.0991(2) 0.064(5) Uani ? ? C
C55 0.2355(3) -0.1139(7) 0.1133(2) 0.066(5) Uani ? ? C
C56 0.2874(2) -0.1146(7) 0.1361(2) 0.052(4) Uani ? ? C
C61 0.4323(2) 0.1048(6) 0.1450(2) 0.041(4) Uani ? ? C
C62 0.4813(3) 0.1477(7) 0.1673(2) 0.064(5) Uani ? ? C
C63 0.5167(3) 0.2269(8) 0.1456(2) 0.083(5) Uani ? ? C
C64 0.5036(3) 0.2630(7) 0.1010(2) 0.080(5) Uani ? ? C
C65 0.4556(3) 0.2244(8) 0.0780(2) 0.086(5) Uani ? ? C
C66 0.4205(3) 0.1464(8) 0.1001(2) 0.066(5) Uani ? ? C
Si1' 0.14808(7) -0.2148(2) 0.32551(6) 0.045(1) Uani ? ? Si
Si2' 0.12152(7) -0.0233(2) 0.57906(6) 0.045(1) Uani ? ? Si
O1' 0.1358(2) -0.1531(5) 0.3752(1) 0.059(3) Uani ? ? O
O2' 0.1340(2) -0.0827(4) 0.5290(1) 0.055(3) Uani ? ? O
C1' 0.1367(2) -0.2242(7) 0.4166(2) 0.058(4) Uani ? ? C
C2' 0.0858(2) -0.1891(9) 0.4392(2) 0.066(5) Uani ? ? C
C3' 0.0856(3) -0.2559(8) 0.4843(2) 0.082(5) Uani ? ? C
C4' 0.1345(3) -0.2230(7) 0.5163(2) 0.063(5) Uani ? ? C
C5' 0.1853(3) -0.2513(8) 0.4945(2) 0.078(5) Uani ? ? C
C6' 0.1858(2) -0.1874(8) 0.4489(2) 0.057(5) Uani ? ? C
C11' 0.1540(2) -0.0609(6) 0.2891(2) 0.042(4) Uani ? ? C
C12' 0.1461(3) 0.0686(7) 0.3058(2) 0.066(5) Uani ? ? C
C13' 0.1510(3) 0.1829(7) 0.2790(3) 0.077(5) Uani ? ? C
C14' 0.1652(3) 0.1703(7) 0.2354(3) 0.084(5) Uani ? ? C
C15' 0.1726(3) 0.0432(8) 0.2185(2) 0.090(6) Uani ? ? C
C16' 0.1674(3) -0.0708(7) 0.2451(2) 0.072(5) Uani ? ? C
C21' 0.0909(2) -0.3200(6) 0.2997(2) 0.048(4) Uani ? ? C
C22' 0.0379(3) -0.2913(7) 0.3078(2) 0.066(5) Uani ? ? C
C23' -0.0065(3) -0.3619(8) 0.2851(2) 0.072(5) Uani ? ? C
C24' 0.0017(3) -0.4609(7) 0.2541(2) 0.074(5) Uani ? ? C
C25' 0.0535(3) -0.4916(8) 0.2458(2) 0.080(5) Uani ? ? C
C26' 0.0972(3) -0.4216(7) 0.2684(2) 0.067(5) Uani ? ? C
C31' 0.2120(2) -0.3138(6) 0.3292(2) 0.042(4) Uani ? ? C
C32' 0.2154(3) -0.4481(7) 0.3430(2) 0.069(5) Uani ? ? C
C33' 0.2639(3) -0.5175(8) 0.3464(3) 0.084(5) Uani ? ? C
C34' 0.3102(3) -0.4591(7) 0.3358(2) 0.072(5) Uani ? ? C
C35' 0.3079(3) -0.3264(7) 0.3218(2) 0.067(5) Uani ? ? C
C36' 0.2595(2) -0.2569(7) 0.3190(2) 0.061(5) Uani ? ? C
C41' 0.0955(2) 0.1521(6) 0.5677(2) 0.047(4) Uani ? ? C
C42' 0.0842(3) 0.2359(7) 0.6034(2) 0.073(5) Uani ? ? C
C43' 0.0634(3) 0.3653(7) 0.5948(3) 0.083(6) Uani ? ? C
C44' 0.0542(3) 0.4135(7) 0.5507(3) 0.075(5) Uani ? ? C
C45' 0.0650(3) 0.3319(8) 0.5161(3) 0.090(6) Uani ? ? C
C46' 0.0847(3) 0.2028(7) 0.5237(2) 0.070(5) Uani ? ? C
C51' 0.0703(2) -0.1254(6) 0.6052(2) 0.044(4) Uani ? ? C
C52' 0.0831(2) -0.2318(7) 0.6351(2) 0.062(4) Uani ? ? C
C53' 0.0439(3) -0.3032(7) 0.6546(2) 0.078(5) Uani ? ? C
C54' -0.0092(3) -0.2721(9) 0.6445(3) 0.098(6) Uani ? ? C
C55' -0.0227(3) -0.169(1) 0.6148(3) 0.107(7) Uani ? ? C
C56' 0.0161(3) -0.0954(8) 0.5951(3) 0.086(5) Uani ? ? C
C61' 0.1853(2) -0.0150(6) 0.6187(2) 0.041(4) Uani ? ? C
C62' 0.2346(2) -0.0050(7) 0.6024(2) 0.056(4) Uani ? ? C
C63' 0.2836(3) 0.0015(7) 0.6321(3) 0.076(5) Uani ? ? C
C64' 0.2824(3) -0.0016(8) 0.6778(3) 0.079(5) Uani ? ? C
C65' 0.2338(3) -0.0099(8) 0.6966(2) 0.077(5) Uani ? ? C
C66' 0.1862(3) -0.0186(7) 0.6665(2) 0.063(5) Uani ? ? C
H1 0.3457 0.2269 0.3496 0.0470 Uiso calc C1 H
H2A 0.2741 0.1130 0.3063 0.0578 Uiso calc C2 H
H2B 0.3164 0.0033 0.2884 0.0578 Uiso calc C2 H
H3A 0.3105 0.2874 0.2652 0.0618 Uiso calc C3 H
H3B 0.2939 0.1617 0.2298 0.0618 Uiso calc C3 H
H4 0.3801 0.2546 0.2197 0.0646 Uiso calc C4 H
H5A 0.4116 0.3149 0.2960 0.0615 Uiso calc C5 H
H5B 0.4545 0.2066 0.2782 0.0615 Uiso calc C5 H
H6A 0.4172 0.0301 0.3180 0.0595 Uiso calc C6 H
H6B 0.4345 0.1541 0.3539 0.0595 Uiso calc C6 H
H12 0.3487 -0.2031 0.4074 0.0728 Uiso calc C12 H
H13 0.3415 -0.4069 0.4489 0.0968 Uiso calc C13 H
H14 0.3371 -0.4001 0.5298 0.0875 Uiso calc C14 H
H15 0.3386 -0.1911 0.5674 0.0807 Uiso calc C15 H
H16 0.3450 0.0155 0.5266 0.0698 Uiso calc C16 H
H22 0.2367 0.0980 0.3889 0.0792 Uiso calc C22 H
H23 0.1581 0.2189 0.4021 0.1051 Uiso calc C23 H
H24 0.1617 0.3795 0.4619 0.1035 Uiso calc C24 H
H25 0.2449 0.4287 0.5060 0.0978 Uiso calc C25 H
H26 0.3239 0.3032 0.4936 0.0779 Uiso calc C26 H
H32 0.3768 0.3761 0.4262 0.0591 Uiso calc C32 H
H33 0.4570 0.5058 0.4388 0.0793 Uiso calc C33 H
H34 0.5404 0.3993 0.4657 0.0771 Uiso calc C34 H
H35 0.5422 0.1600 0.4788 0.0662 Uiso calc C35 H
H36 0.4620 0.0320 0.4658 0.0589 Uiso calc C36 H
H42 0.4336 -0.2021 0.1170 0.0667 Uiso calc C42 H
H43 0.4573 -0.4331 0.1224 0.0865 Uiso calc C43 H
H44 0.4499 -0.5545 0.1913 0.0909 Uiso calc C44 H
H45 0.4182 -0.4396 0.2559 0.0828 Uiso calc C45 H
H46 0.3944 -0.2076 0.2499 0.0597 Uiso calc C46 H
H52 0.3112 0.2109 0.1356 0.0674 Uiso calc C52 H
H53 0.2226 0.2136 0.0973 0.0779 Uiso calc C53 H
H54 0.1740 0.0087 0.0824 0.0794 Uiso calc C54 H
H55 0.2155 -0.2014 0.1070 0.0816 Uiso calc C55 H
H56 0.3042 -0.2035 0.1462 0.0632 Uiso calc C56 H
H62 0.4922 0.1218 0.1997 0.0782 Uiso calc C62 H
H63 0.5522 0.2591 0.1609 0.1002 Uiso calc C63 H
H64 0.5287 0.3189 0.0834 0.0976 Uiso calc C64 H
H65 0.4454 0.2520 0.0444 0.1042 Uiso calc C65 H
H66 0.3855 0.1189 0.0821 0.0798 Uiso calc C66 H
H1' 0.1384 -0.3240 0.4098 0.0686 Uiso calc C1' H
H2A' 0.0535 -0.2196 0.4182 0.0960 Uiso calc C2' H
H2B' 0.0846 -0.0884 0.4434 0.0960 Uiso calc C2' H
H3A' 0.0840 -0.3565 0.4793 0.0993 Uiso calc C3' H
H3B' 0.0530 -0.2248 0.4981 0.0993 Uiso calc C3' H
H4' 0.1344 -0.2823 0.5440 0.0756 Uiso calc C4' H
H5A' 0.1892 -0.3518 0.4903 0.0953 Uiso calc C5' H
H5B' 0.2173 -0.2163 0.5150 0.0953 Uiso calc C5' H
H6A' 0.1868 -0.0859 0.4530 0.0797 Uiso calc C6' H
H6B' 0.2192 -0.2170 0.4352 0.0797 Uiso calc C6' H
H12' 0.1368 0.0786 0.3384 0.0800 Uiso calc C12' H
H13' 0.1438 0.2739 0.2928 0.1004 Uiso calc C13' H
H14' 0.1697 0.2547 0.2175 0.1052 Uiso calc C14' H
H15' 0.1818 0.0346 0.1866 0.1089 Uiso calc C15' H
H16' 0.1732 -0.1626 0.2322 0.0884 Uiso calc C16' H
H22' 0.0314 -0.2181 0.3303 0.0777 Uiso calc C22' H
H23' -0.0440 -0.3390 0.2916 0.0890 Uiso calc C23' H
H24' -0.0299 -0.5109 0.2378 0.0901 Uiso calc C24' H
H25' 0.0596 -0.5651 0.2233 0.0947 Uiso calc C25' H
H26' 0.1345 -0.4459 0.2618 0.0809 Uiso calc C26' H
H32' 0.1820 -0.4959 0.3511 0.0832 Uiso calc C32' H
H33' 0.2645 -0.6144 0.3577 0.1041 Uiso calc C33' H
H34' 0.3444 -0.5127 0.3384 0.0865 Uiso calc C34' H
H35' 0.3414 -0.2807 0.3142 0.0866 Uiso calc C35' H
H36' 0.2589 -0.1597 0.3093 0.0782 Uiso calc C36' H
H42' 0.0910 0.2030 0.6359 0.0890 Uiso calc C42' H
H43' 0.0548 0.4248 0.6206 0.1120 Uiso calc C43' H
H44' 0.0398 0.5071 0.5440 0.0966 Uiso calc C44' H
H45' 0.0586 0.3656 0.4835 0.1076 Uiso calc C45' H
H46' 0.0914 0.1439 0.4969 0.0858 Uiso calc C46' H
H52' 0.1215 -0.2590 0.6429 0.0733 Uiso calc C52' H
H53' 0.0539 -0.3795 0.6769 0.0943 Uiso calc C53' H
H54' -0.0383 -0.3234 0.6584 0.1165 Uiso calc C54' H
H55' -0.0621 -0.1446 0.6069 0.1423 Uiso calc C55' H
H56' 0.0045 -0.0194 0.5733 0.1051 Uiso calc C56' H
H62' 0.2357 -0.0020 0.5680 0.0665 Uiso calc C62' H
H63' 0.3187 0.0080 0.6184 0.0973 Uiso calc C63' H
H64' 0.3171 0.0030 0.6983 0.1046 Uiso calc C64' H
H65' 0.2329 -0.0102 0.7307 0.0988 Uiso calc C65' H
H66' 0.1508 -0.0278 0.6798 0.0773 Uiso calc C66' H

loop_
_atom_site_aniso_label
_atom_site_aniso_U_11
_atom_site_aniso_U_22
_atom_site_aniso_U_33
_atom_site_aniso_U_12
_atom_site_aniso_U_13
_atom_site_aniso_U_23
_atom_site_aniso_type_symbol
Si1 0.048(1) 0.037(1) 0.037(1) 0.001(1) 0.0054(8) 0.000(1) Si
Si2 0.052(1) 0.042(1) 0.0319(9) -0.000(1) 0.0067(8) -0.001(1) Si
O1 0.061(3) 0.035(3) 0.032(2) -0.006(2) 0.005(2) 0.002(2) O
O2 0.062(3) 0.041(3) 0.033(2) 0.004(2) 0.009(2) -0.003(2) O
C1 0.046(4) 0.037(4) 0.037(3) 0.002(3) 0.010(3) -0.002(3) C
C2 0.039(4) 0.068(5) 0.038(4) -0.005(4) 0.006(3) 0.000(4) C
C3 0.056(4) 0.056(5) 0.041(4) 0.012(4) 0.005(3) 0.004(4) C
C4 0.067(4) 0.045(4) 0.048(4) -0.001(4) 0.007(3) 0.008(4) C
C5 0.049(4) 0.061(5) 0.046(4) -0.016(4) 0.011(3) -0.017(4) C
C6 0.048(4) 0.060(5) 0.041(4) -0.005(4) 0.008(3) -0.006(4) C
C11 0.036(4) 0.036(4) 0.043(4) -0.002(3) 0.003(3) -0.003(3) C
C12 0.085(5) 0.044(4) 0.053(4) -0.005(4) 0.007(4) 0.010(4) C
C13 0.107(6) 0.042(5) 0.094(6) 0.002(5) 0.019(5) -0.010(5) C
C14 0.069(5) 0.045(5) 0.102(5) 0.006(4) 0.011(4) 0.028(4) C
C15 0.071(5) 0.076(5) 0.058(4) 0.009(4) 0.021(4) 0.038(4) C
C16 0.067(4) 0.055(5) 0.051(4) 0.011(4) 0.013(3) 0.002(4) C
C21 0.047(4) 0.051(4) 0.037(4) -0.004(4) 0.005(3) 0.004(4) C
C22 0.055(4) 0.051(5) 0.094(5) 0.002(4) 0.023(4) -0.019(4) C
C23 0.054(5) 0.098(6) 0.111(6) 0.010(5) 0.005(4) -0.036(5) C
C24 0.057(4) 0.086(6) 0.125(6) 0.017(5) 0.038(4) -0.003(5) C
C25 0.091(5) 0.070(6) 0.087(5) 0.010(5) 0.029(4) -0.020(5) C
C26 0.061(4) 0.074(5) 0.056(4) 0.020(4) 0.004(4) -0.013(4) C
C31 0.058(4) 0.025(4) 0.027(3) -0.002(3) 0.004(3) 0.002(3) C
C32 0.051(4) 0.040(4) 0.055(4) 0.001(4) 0.000(3) -0.012(4) C
C33 0.089(5) 0.034(4) 0.075(5) -0.014(4) 0.001(4) -0.010(4) C
C34 0.065(5) 0.071(5) 0.060(4) -0.026(4) 0.012(4) -0.011(4) C
C35 0.039(4) 0.079(5) 0.049(4) -0.004(4) -0.003(3) 0.001(4) C
C36 0.071(5) 0.041(4) 0.035(4) 0.006(4) 0.001(3) 0.003(3) C
C41 0.046(4) 0.045(4) 0.044(4) -0.001(4) 0.009(3) 0.005(4) C
C42 0.063(4) 0.051(5) 0.058(4) 0.004(4) 0.019(3) 0.000(4) C
C43 0.070(5) 0.056(5) 0.093(5) 0.010(4) 0.023(4) -0.015(5) C
C44 0.069(5) 0.042(5) 0.115(6) 0.012(4) 0.011(4) 0.008(5) C
C45 0.068(5) 0.051(5) 0.083(5) -0.006(4) -0.001(4) 0.026(4) C
C46 0.068(4) 0.028(4) 0.055(4) 0.003(4) 0.016(3) 0.007(4) C
C51 0.054(4) 0.037(4) 0.041(3) -0.008(4) 0.005(3) -0.010(4) C
C52 0.064(4) 0.043(4) 0.058(4) -0.004(4) -0.004(4) 0.003(4) C
C53 0.066(5) 0.062(5) 0.061(4) 0.010(4) -0.015(4) 0.003(4) C
C54 0.056(4) 0.069(5) 0.068(4) -0.000(4) -0.013(4) -0.020(4) C
C55 0.068(5) 0.050(5) 0.085(5) -0.009(4) 0.001(4) -0.015(4) C
C56 0.041(4) 0.054(5) 0.062(4) 0.007(4) 0.002(3) -0.005(4) C
C61 0.058(4) 0.036(4) 0.034(3) 0.001(4) 0.010(3) -0.006(3) C
C62 0.067(5) 0.080(6) 0.049(4) -0.011(4) 0.005(4) 0.007(4) C
C63 0.065(5) 0.092(6) 0.097(5) -0.029(5) 0.026(4) -0.010(5) C
C64 0.097(5) 0.052(5) 0.101(5) -0.012(4) 0.054(4) 0.022(4) C
C65 0.101(5) 0.093(6) 0.069(4) 0.003(5) 0.033(4) 0.040(5) C
C66 0.065(5) 0.086(6) 0.051(4) -0.013(4) 0.013(4) 0.007(4) C
Si1' 0.049(1) 0.053(1) 0.036(1) 0.000(1) 0.0066(9) -0.002(1) Si
Si2' 0.046(1) 0.046(1) 0.044(1) 0.006(1) 0.0087(9) -0.001(1) Si
O1' 0.079(3) 0.073(3) 0.036(2) 0.012(3) 0.015(2) -0.001(2) O
O2' 0.071(3) 0.051(3) 0.045(2) 0.002(3) 0.020(2) -0.003(2) O
C1' 0.058(4) 0.067(5) 0.049(4) 0.008(4) 0.016(3) 0.006(4) C
C2' 0.040(4) 0.148(7) 0.048(4) -0.010(5) -0.004(3) 0.017(5) C
C3' 0.082(5) 0.098(6) 0.070(5) -0.015(5) 0.020(4) -0.012(5) C
C4' 0.064(4) 0.071(5) 0.056(4) 0.011(4) 0.018(3) 0.010(4) C
C5' 0.071(5) 0.100(6) 0.066(5) 0.032(5) 0.008(4) -0.011(5) C
C6' 0.034(4) 0.116(6) 0.048(4) 0.000(4) 0.009(3) -0.001(5) C
C11' 0.046(4) 0.050(4) 0.033(3) -0.000(4) -0.000(3) -0.001(3) C
C12' 0.075(5) 0.056(5) 0.069(5) 0.000(4) 0.011(4) -0.000(4) C
C13' 0.088(6) 0.045(5) 0.116(6) 0.010(5) 0.006(5) 0.010(5) C
C14' 0.079(5) 0.067(5) 0.114(6) -0.016(5) -0.003(5) 0.053(5) C
C15' 0.103(6) 0.103(7) 0.070(5) -0.009(5) 0.012(4) 0.027(5) C
C16' 0.101(6) 0.063(5) 0.058(4) 0.000(5) 0.015(4) 0.008(4) C
C21' 0.052(4) 0.047(4) 0.044(4) 0.002(4) 0.016(3) 0.005(4) C
C22' 0.064(5) 0.068(5) 0.066(4) -0.001(4) 0.011(4) -0.002(4) C
C23' 0.051(4) 0.084(6) 0.087(5) -0.001(4) 0.006(4) 0.015(5) C
C24' 0.077(5) 0.066(6) 0.079(5) -0.019(4) 0.002(4) 0.005(4) C
C25' 0.084(5) 0.074(5) 0.081(5) -0.016(5) 0.015(4) -0.025(5) C
C26' 0.061(4) 0.063(5) 0.077(5) -0.013(4) 0.017(4) -0.006(5) C
C31' 0.047(4) 0.046(4) 0.035(3) -0.001(4) 0.006(3) -0.002(3) C
C32' 0.059(4) 0.058(5) 0.093(5) -0.001(4) 0.021(4) 0.017(4) C
C33' 0.083(5) 0.059(5) 0.123(6) 0.023(5) 0.033(5) 0.031(5) C
C34' 0.064(5) 0.068(6) 0.085(5) 0.017(4) 0.015(4) 0.007(5) C
C35' 0.040(4) 0.074(5) 0.104(6) 0.002(4) 0.011(4) 0.020(5) C
C36' 0.051(4) 0.047(5) 0.096(5) 0.000(4) 0.006(4) 0.018(4) C
C41' 0.047(4) 0.051(4) 0.044(4) 0.005(4) 0.007(3) 0.010(4) C
C42' 0.095(5) 0.069(5) 0.061(5) 0.027(5) 0.009(4) 0.005(4) C
C43' 0.119(7) 0.039(5) 0.125(7) 0.022(5) 0.017(5) -0.015(5) C
C44' 0.066(5) 0.050(5) 0.127(6) 0.009(4) 0.022(4) 0.033(5) C
C45' 0.100(6) 0.073(6) 0.099(5) 0.018(5) 0.037(4) 0.036(5) C
C46' 0.098(5) 0.053(5) 0.066(5) 0.033(4) 0.023(4) 0.018(4) C
C51' 0.041(4) 0.041(4) 0.050(4) 0.003(4) 0.006(3) -0.004(4) C
C52' 0.056(4) 0.051(5) 0.082(5) 0.004(4) 0.021(4) 0.018(4) C
C53' 0.091(5) 0.061(5) 0.085(5) 0.005(5) 0.022(4) 0.009(5) C
C54' 0.093(5) 0.105(7) 0.096(6) -0.029(5) 0.035(4) 0.030(5) C
C55' 0.056(5) 0.168(9) 0.130(7) -0.001(6) 0.019(5) 0.056(7) C
C56' 0.061(5) 0.104(6) 0.101(5) 0.003(5) 0.017(4) 0.049(5) C
C61' 0.047(4) 0.028(4) 0.052(4) 0.005(3) 0.008(3) -0.006(3) C
C62' 0.053(4) 0.055(4) 0.059(4) 0.004(4) 0.011(3) -0.016(4) C
C63' 0.061(4) 0.059(5) 0.121(6) 0.002(5) 0.019(4) -0.028(5) C
C64' 0.064(5) 0.060(5) 0.127(6) 0.012(5) -0.019(5) -0.020(5) C
C65' 0.098(6) 0.089(6) 0.053(4) 0.006(5) -0.025(4) -0.008(5) C
C66' 0.072(5) 0.060(5) 0.059(4) 0.002(4) -0.002(4) 0.003(4) C

loop_
_atom_type_symbol
_atom_type_scat_dispersion_real
_atom_type_scat_dispersion_imag
_atom_type_scat_source
C 0.002 0.002 International_Tables_Vol_IV_Table_2.3.1
H 0.000 0.000 International_Tables_Vol_IV_Table_2.3.1
O 0.008 0.006 International_Tables_Vol_IV_Table_2.3.1
Si 0.072 0.071 International_Tables_Vol_IV_Table_2.3.1

loop_
_geom_angle_atom_site_label_1
_geom_angle_atom_site_label_2
_geom_angle_atom_site_label_3
_geom_angle
O1 Si1 C11 105.1(2)
O1 Si1 C21 110.5(2)
O1 Si1 C31 109.3(2)
C11 Si1 C21 109.3(3)
C11 Si1 C31 113.0(2)
C21 Si1 C31 109.5(3)
O2 Si2 C41 104.1(2)
O2 Si2 C51 112.1(2)
O2 Si2 C61 109.3(2)
C41 Si2 C51 109.6(3)
C41 Si2 C61 112.3(3)
C51 Si2 C61 109.2(3)
Si1 O1 C1 122.9(3)
Si2 O2 C4 127.5(3)
O1 C1 C2 109.4(5)
O1 C1 C6 111.2(4)
C2 C1 C6 111.0(5)
C1 C2 C3 111.4(5)
C2 C3 C4 111.8(5)
O2 C4 C3 109.5(5)
O2 C4 C5 107.8(5)
C3 C4 C5 110.7(5)
C4 C5 C6 111.3(5)
C1 C6 C5 111.8(5)
Si1 C11 C12 122.2(4)
Si1 C11 C16 121.7(5)
C12 C11 C16 115.8(6)
C11 C12 C13 122.2(6)
C12 C13 C14 119.9(6)
C13 C14 C15 119.2(6)
C14 C15 C16 121.5(6)
C11 C16 C15 121.3(6)
Si1 C21 C22 120.9(5)
Si1 C21 C26 122.8(4)
C22 C21 C26 116.1(6)
C21 C22 C23 122.8(6)
C22 C23 C24 119.7(6)
C23 C24 C25 120.2(7)
C24 C25 C26 119.8(7)
C21 C26 C25 121.4(6)
Si1 C31 C32 121.7(4)
Si1 C31 C36 123.0(4)
C32 C31 C36 115.1(5)
C31 C32 C33 122.8(6)
C32 C33 C34 120.1(6)
C33 C34 C35 119.0(6)
C34 C35 C36 120.1(6)
C31 C36 C35 123.0(6)
Si2 C41 C42 122.3(5)
Si2 C41 C46 121.6(5)
C42 C41 C46 116.1(6)
C41 C42 C43 122.5(6)
C42 C43 C44 119.8(7)
C43 C44 C45 119.5(6)
C44 C45 C46 120.0(6)
C41 C46 C45 122.1(6)
Si2 C51 C52 122.9(5)
Si2 C51 C56 121.1(5)
C52 C51 C56 116.0(5)
C51 C52 C53 122.2(6)
C52 C53 C54 120.4(6)
C53 C54 C55 119.3(6)
C54 C55 C56 119.7(6)
C51 C56 C55 122.4(6)
Si2 C61 C62 119.7(4)
Si2 C61 C66 124.2(5)
C62 C61 C66 116.1(6)
C61 C62 C63 122.1(6)
C62 C63 C64 119.5(6)
C63 C64 C65 120.4(7)
C64 C65 C66 119.6(6)
C61 C66 C65 122.4(6)
O1' Si1' C11' 103.9(3)
O1' Si1' C21' 111.0(3)
O1' Si1' C31' 112.9(2)
C11' Si1' C21' 109.1(3)
C11' Si1' C31' 109.6(3)
C21' Si1' C31' 110.1(3)
O2' Si2' C41' 105.6(2)
O2' Si2' C51' 112.6(3)
O2' Si2' C61' 109.8(2)
C41' Si2' C51' 109.5(3)
C41' Si2' C61' 109.0(3)
C51' Si2' C61' 110.2(3)
Si1' O1' C1' 126.7(4)
Si2' O2' C4' 125.9(4)
O1' C1' C2' 109.2(5)
O1' C1' C6' 110.9(5)
C2' C1' C6' 109.0(5)
C1' C2' C3' 111.9(6)
C2' C3' C4' 112.4(6)
O2' C4' C3' 110.1(5)
O2' C4' C5' 108.8(5)
C3' C4' C5' 111.2(6)
C4' C5' C6' 113.4(6)
C1' C6' C5' 112.1(6)
Si1' C11' C12' 121.5(5)
Si1' C11' C16' 121.4(5)
C12' C11' C16' 117.1(6)
C11' C12' C13' 121.5(6)
C12' C13' C14' 120.2(7)
C13' C14' C15' 118.7(7)
C14' C15' C16' 121.1(7)
C11' C16' C15' 121.3(7)
Si1' C21' C22' 121.0(5)
Si1' C21' C26' 122.5(5)
C22' C21' C26' 116.2(6)
C21' C22' C23' 121.8(6)
C22' C23' C24' 119.9(6)
C23' C24' C25' 119.4(7)
C24' C25' C26' 120.4(7)
C21' C26' C25' 122.3(6)
Si1' C31' C32' 122.8(5)
Si1' C31' C36' 121.8(5)
C32' C31' C36' 115.4(6)
C31' C32' C33' 121.2(6)
C32' C33' C34' 122.1(7)
C33' C34' C35' 117.8(6)
C34' C35' C36' 119.9(6)
C31' C36' C35' 123.5(6)
Si2' C41' C42' 120.9(5)
Si2' C41' C46' 122.0(5)
C42' C41' C46' 117.1(6)
C41' C42' C43' 120.8(6)
C42' C43' C44' 120.6(7)
C43' C44' C45' 118.5(7)
C44' C45' C46' 122.1(7)
C41' C46' C45' 120.9(6)
Si2' C51' C52' 123.6(4)
Si2' C51' C56' 119.9(5)
C52' C51' C56' 116.5(6)
C51' C52' C53' 121.9(6)
C52' C53' C54' 120.8(7)
C53' C54' C55' 118.3(7)
C54' C55' C56' 121.6(7)
C51' C56' C55' 120.8(7)
Si2' C61' C62' 121.3(4)
Si2' C61' C66' 122.7(5)
C62' C61' C66' 116.1(5)
C61' C62' C63' 122.0(6)
C62' C63' C64' 119.8(7)
C63' C64' C65' 121.1(6)
C64' C65' C66' 118.0(6)
C61' C66' C65' 123.0(6)

loop_
_geom_bond_atom_site_label_1
_geom_bond_atom_site_label_2
_geom_bond_distance
Si1 O1 1.636(4)
Si1 C11 1.847(6)
Si1 C21 1.853(6)
Si1 C31 1.861(6)
Si2 O2 1.630(4)
Si2 C41 1.860(6)
Si2 C51 1.864(6)
Si2 C61 1.863(6)
O1 C1 1.429(7)
O2 C4 1.432(7)
C1 C2 1.516(7)
C1 C6 1.501(8)
C2 C3 1.516(9)
C3 C4 1.510(9)
C4 C5 1.519(8)
C5 C6 1.510(9)
C11 C12 1.378(9)
C11 C16 1.404(8)
C12 C13 1.38(1)
C13 C14 1.38(1)
C14 C15 1.33(1)
C15 C16 1.38(1)
C21 C22 1.370(8)
C21 C26 1.379(9)
C22 C23 1.37(1)
C23 C24 1.35(1)
C24 C25 1.35(1)
C25 C26 1.39(1)
C31 C32 1.387(8)
C31 C36 1.384(8)
C32 C33 1.381(9)
C33 C34 1.366(9)
C34 C35 1.37(1)
C35 C36 1.375(9)
C41 C42 1.386(9)
C41 C46 1.391(8)
C42 C43 1.37(1)
C43 C44 1.36(1)
C44 C45 1.39(1)
C45 C46 1.365(9)
C51 C52 1.387(9)
C51 C56 1.377(9)
C52 C53 1.373(9)
C53 C54 1.36(1)
C54 C55 1.37(1)
C55 C56 1.382(9)
C61 C62 1.378(8)
C61 C66 1.375(8)
C62 C63 1.38(1)
C63 C64 1.35(1)
C64 C65 1.35(1)
C65 C66 1.37(1)
Si1' O1' 1.632(4)
Si1' C11' 1.865(6)
Si1' C21' 1.847(6)
Si1' C31' 1.855(6)
Si2' O2' 1.635(4)
Si2' C41' 1.858(6)
Si2' C51' 1.851(6)
Si2' C61' 1.855(6)
O1' C1' 1.396(7)
O2' C4' 1.429(8)
C1' C2' 1.530(9)
C1' C6' 1.500(8)
C2' C3' 1.47(1)
C3' C4' 1.481(9)
C4' C5' 1.50(1)
C5' C6' 1.47(1)
C11' C12' 1.384(9)
C11' C16' 1.367(9)
C12' C13' 1.38(1)
C13' C14' 1.36(1)
C14' C15' 1.36(1)
C15' C16' 1.38(1)
C21' C22' 1.392(9)
C21' C26' 1.374(9)
C22' C23' 1.404(9)
C23' C24' 1.36(1)
C24' C25' 1.37(1)
C25' C26' 1.387(9)
C31' C32' 1.380(9)
C31' C36' 1.369(9)
C32' C33' 1.38(1)
C33' C34' 1.35(1)
C34' C35' 1.37(1)
C35' C36' 1.375(9)
C41' C42' 1.383(9)
C41' C46' 1.375(9)
C42' C43' 1.39(1)
C43' C44' 1.37(1)
C44' C45' 1.34(1)
C45' C46' 1.37(1)
C51' C52' 1.377(9)
C51' C56' 1.376(9)
C52' C53' 1.38(1)
C53' C54' 1.35(1)
C54' C55' 1.35(1)
C55' C56' 1.38(1)
C61' C62' 1.368(9)
C61' C66' 1.393(8)
C62' C63' 1.414(9)
C63' C64' 1.34(1)
C64' C65' 1.38(1)
C65' C66' 1.394(9)

loop_
_geom_torsion_atom_site_label_1
_geom_torsion_atom_site_label_2
_geom_torsion_atom_site_label_3
_geom_torsion_atom_site_label_4
_geom_torsion
Si1 O1 C1 C2 -139.7(4)
Si1 O1 C1 C6 97.4(5)
Si2 O2 C4 C3 98.6(5)
Si2 O2 C4 C5 -140.9(4)
O1 C1 C2 C3 -177.7(5)
C6 C1 C2 C3 -54.7(7)
O1 C1 C6 C5 177.5(5)
C2 C1 C6 C5 55.5(7)
C1 C2 C3 C4 54.8(7)
C2 C3 C4 O2 64.0(6)
C2 C3 C4 C5 -54.8(7)
O2 C4 C5 C6 -64.7(6)
C3 C4 C5 C6 55.1(7)
C4 C5 C6 C1 -56.0(7)
Si1' O1' C1' C2' -133.1(5)
Si1' O1' C1' C6' 106.8(6)
Si2' O2' C4' C3' 106.3(5)
Si2' O2' C4' C5' -131.6(5)
O1' C1' C2' C3' -177.1(6)
C6' C1' C2' C3' -55.8(8)
O1' C1' C6' C5' 174.8(6)
C2' C1' C6' C5' 54.5(8)
C1' C2' C3' C4' 56.0(8)
C2' C3' C4' O2' 68.0(7)
C2' C3' C4' C5' -52.7(8)
O2' C4' C5' C6' -69.6(7)
C3' C4' C5' C6' 51.8(8)
C4' C5' C6' C1' -54.0(8)
